data_2201049
loop_
_publ_author_name
'Munshi, Parthapratim'
'Guru Row, T. N.'

_publ_section_title
;
 2<i>H</i>-Thiochromen-2-one
;
_journal_issue 4
_journal_name_full 'Acta Crystallographica Section E'
_journal_page_first o353
_journal_page_last o354
_journal_paper_doi 10.1107/S1600536802003628
_journal_volume 58
_journal_year 2002
_chemical_formula_iupac 'C9 H6 O S'
_chemical_formula_moiety 'C9 H6 O S'
_chemical_formula_structural 'C9 H6 O S'
_chemical_formula_sum 'C9 H6 O S'
_chemical_formula_weight 162.20
_chemical_melting_point 354
_chemical_name_common 1-thiocoumarin
_chemical_name_systematic 2H-thiochromene-2-one
_space_group_IT_number 7
_symmetry_cell_setting monoclinic
_symmetry_space_group_name_Hall 'P -2yc'
_symmetry_space_group_name_H-M 'P 1 c 1'
_atom_sites_solution_hydrogens geom
_atom_sites_solution_primary direct
_atom_sites_solution_secondary difmap
_cell_angle_alpha 90.00
_cell_angle_beta 96.530(5)
_cell_angle_gamma 90.00
_cell_formula_units_Z 2
_cell_length_a 3.8899(5)
_cell_length_b 8.4355(11)
_cell_length_c 11.4569(15)
_cell_measurement_reflns_used 2232
_cell_measurement_temperature 293(2)
_cell_measurement_theta_max 24.93
_cell_measurement_theta_min 2.41
_cell_volume 373.50(8)
_computing_cell_refinement SMART
_computing_data_collection 'SMART (Bruker, 1998)'
_computing_data_reduction 'SAINT (Bruker, 1998)'
_computing_molecular_graphics 'ORTEP-3 for Windows (Farrugia, 1997) and CAMERON (Watkin et al., 1996)'
_computing_publication_material 'PLATON (Spek, 1990) and SHELXL'
_computing_structure_refinement 'SHELXL97 (Sheldrick, 1997)'
_computing_structure_solution 'SHELXS97 (Sheldrick, 1997)'
_diffrn_ambient_temperature 293(2)
_diffrn_measured_fraction_theta_full 0.997
_diffrn_measured_fraction_theta_max 0.997
_diffrn_measurement_device_type 'Bruker SMART CCD area-detector'
_diffrn_measurement_method '\f and \w'
_diffrn_radiation_monochromator graphite
_diffrn_radiation_source 'fine-focus sealed tube'
_diffrn_radiation_type MoK\a
_diffrn_radiation_wavelength 0.71073
_diffrn_reflns_av_R_equivalents 0.0372
_diffrn_reflns_av_sigmaI/netI 0.0318
_diffrn_reflns_limit_h_max 4
_diffrn_reflns_limit_h_min -4
_diffrn_reflns_limit_k_max 9
_diffrn_reflns_limit_k_min -10
_diffrn_reflns_limit_l_max 13
_diffrn_reflns_limit_l_min -13
_diffrn_reflns_number 3453
_diffrn_reflns_reduction_process
;
 ?
;
_diffrn_reflns_theta_full 25.02
_diffrn_reflns_theta_max 25.02
_diffrn_reflns_theta_min 2.41
_diffrn_standards_decay_% 0
_diffrn_standards_number 0
_exptl_absorpt_coefficient_mu 0.360
_exptl_absorpt_correction_type none
_exptl_crystal_colour 'pale pink'
_exptl_crystal_density_diffrn 1.442
_exptl_crystal_density_meas ?
_exptl_crystal_density_method 'Not Measured'
_exptl_crystal_description block
_exptl_crystal_F_000 168
_exptl_crystal_size_max 0.40
_exptl_crystal_size_mid 0.21
_exptl_crystal_size_min 0.18
_refine_diff_density_max 0.176
_refine_diff_density_min -0.152
_refine_ls_abs_structure_details 'Flack (1983); 644 Friedel pairs'
_refine_ls_abs_structure_Flack -0.03(8)
_refine_ls_extinction_method none
_refine_ls_goodness_of_fit_ref 1.051
_refine_ls_hydrogen_treatment constr
_refine_ls_matrix_type full
_refine_ls_number_parameters 100
_refine_ls_number_reflns 1304
_refine_ls_number_restraints 2
_refine_ls_restrained_S_all 1.050
_refine_ls_R_factor_all 0.0305
_refine_ls_R_factor_gt 0.0294
_refine_ls_shift/su_max <0.001
_refine_ls_shift/su_mean 0.000
_refine_ls_structure_factor_coef Fsqd
_refine_ls_weighting_details 'calc w = 1/[\s^2^(Fo^2^)+(0.0459P)^2^] where P = (Fo^2^+2Fc^2^)/3'
_refine_ls_weighting_scheme calc
_refine_ls_wR_factor_gt 0.0710
_refine_ls_wR_factor_ref 0.0715
_reflns_number_gt 1253
_reflns_number_total 1304
_reflns_threshold_expression I>2\s(I)
_cod_data_source_file cf6156.cif
_cod_data_source_block I
_cod_depositor_comments
;
The following automatic conversions were performed:
'_symmetry_cell_setting' value 'Monoclinic' changed to 'monoclinic'
according to '/home/saulius/struct/CIF-dictionaries/cif_core.dic'
dictionary named 'cif_core.dic' version 2.4.1 from 2010-06-29.

Automatic conversion script
Id: cif_fix_enum 1527 2010-12-29 10:47:43Z saulius 

The following automatic conversions were performed:

'_symmetry_cell_setting' value 'Monoclinic' changed to 'monoclinic'
according to /home/saulius/struct/CIF-dictionaries/cif_core.dic
dictionary named 'cif_core.dic' version 2.4.1 from 2010-06-29.

Automatic conversion script
Id: cif_fix_values 1715 2011-07-08 13:25:40Z adriana 

The following automatic conversions were performed:

'_exptl_crystal_density_meas' value 'Not Measured' was changed to '?'
- the value is perceived as not measured.

Automatic conversion script
Id: cif_fix_values 3008 2015-01-20 13:52:24Z robertas 
;
_cod_original_sg_symbol_H-M 'P c'
_cod_database_code 2201049
_cod_database_fobs_code 2201049

loop_
_symmetry_equiv_pos_as_xyz
'x, y, z'
'x, -y, z+1/2'

loop_
_atom_site_label
_atom_site_fract_x
_atom_site_fract_y
_atom_site_fract_z
_atom_site_U_iso_or_equiv
_atom_site_adp_type
_atom_site_calc_flag
_atom_site_refinement_flags
_atom_site_occupancy
_atom_site_disorder_assembly
_atom_site_disorder_group
_atom_site_type_symbol
S1 0.75064(9) 0.17066(6) 0.08296(5) 0.04768(18) Uani d . 1 . . S
C8 0.5386(5) 0.3008(2) -0.0186(2) 0.0403(5) Uani d . 1 . . C
C9 0.4161(5) 0.2541(3) -0.13238(18) 0.0408(5) Uani d . 1 . . C
C7 0.4920(6) 0.4545(3) 0.0184(2) 0.0512(5) Uani d . 1 . . C
H7 0.5763 0.4846 0.0944 0.061 Uiso calc . 1 . . H
C3 0.4673(5) 0.0962(3) -0.17322(18) 0.0481(5) Uani d . 1 . . C
H3 0.3811 0.0735 -0.2505 0.058 Uiso calc . 1 . . H
C4 0.2449(6) 0.3674(3) -0.2068(2) 0.0538(6) Uani d . 1 . . C
H4 0.1613 0.3389 -0.2832 0.065 Uiso calc . 1 . . H
C2 0.6255(6) -0.0200(3) -0.1113(2) 0.0518(5) Uani d . 1 . . C
H2 0.6414 -0.1168 -0.1492 0.062 Uiso calc . 1 . . H
C1 0.7745(6) -0.0109(3) 0.0083(2) 0.0493(5) Uani d . 1 . . C
C6 0.3235(7) 0.5620(3) -0.0559(2) 0.0605(6) Uani d . 1 . . C
H6 0.2920 0.6652 -0.0305 0.073 Uiso calc . 1 . . H
O1 0.9222(5) -0.1185(2) 0.06346(17) 0.0756(6) Uani d . 1 . . O
C5 0.1979(6) 0.5177(3) -0.1701(3) 0.0600(6) Uani d . 1 . . C
H5 0.0824 0.5911 -0.2209 0.072 Uiso calc . 1 . . H

loop_
_atom_site_aniso_label
_atom_site_aniso_U_11
_atom_site_aniso_U_22
_atom_site_aniso_U_33
_atom_site_aniso_U_12
_atom_site_aniso_U_13
_atom_site_aniso_U_23
S1 0.0555(3) 0.0497(3) 0.0360(2) 0.0027(3) -0.00344(18) 0.0000(3)
C8 0.0376(11) 0.0433(11) 0.0407(11) -0.0019(8) 0.0080(8) 0.0025(8)
C9 0.0399(10) 0.0448(12) 0.0378(10) -0.0049(9) 0.0050(8) 0.0031(9)
C7 0.0569(13) 0.0448(13) 0.0527(13) -0.0013(10) 0.0099(11) -0.0073(10)
C3 0.0571(13) 0.0486(13) 0.0376(10) -0.0049(10) 0.0015(9) -0.0031(10)
C4 0.0540(13) 0.0595(15) 0.0465(13) -0.0011(11) 0.0000(10) 0.0122(11)
C2 0.0673(14) 0.0404(12) 0.0476(13) -0.0004(10) 0.0067(11) -0.0075(10)
C1 0.0564(13) 0.0436(12) 0.0474(13) 0.0067(9) 0.0034(10) 0.0026(9)
C6 0.0622(13) 0.0428(13) 0.0786(18) 0.0050(11) 0.0178(12) 0.0013(12)
O1 0.0995(14) 0.0565(10) 0.0669(12) 0.0267(10) -0.0079(10) 0.0083(9)
C5 0.0594(18) 0.0519(15) 0.0675(15) 0.0089(12) 0.0022(12) 0.0185(12)

loop_
_atom_type_symbol
_atom_type_description
_atom_type_scat_dispersion_real
_atom_type_scat_dispersion_imag
_atom_type_scat_source
C C 0.0033 0.0016 'International Tables Vol C Tables 4.2.6.8 and 6.1.1.4'
H H 0.0000 0.0000 'International Tables Vol C Tables 4.2.6.8 and 6.1.1.4'
O O 0.0106 0.0060 'International Tables Vol C Tables 4.2.6.8 and 6.1.1.4'
S S 0.1246 0.1234 'International Tables Vol C Tables 4.2.6.8 and 6.1.1.4'

loop_
_geom_angle_atom_site_label_1
_geom_angle_atom_site_label_2
_geom_angle_atom_site_label_3
_geom_angle
_geom_angle_publ_flag
C8 S1 C1 105.74(10) no
C7 C8 C9 120.6(2) no
C7 C8 S1 117.14(17) no
C9 C8 S1 122.27(16) no
C8 C9 C4 117.8(2) no
C8 C9 C3 121.50(19) no
C4 C9 C3 120.7(2) no
C6 C7 C8 120.3(2) no
C6 C7 H7 119.9 no
C8 C7 H7 119.9 no
C2 C3 C9 126.04(19) no
C2 C3 H3 117.0 no
C9 C3 H3 117.0 no
C5 C4 C9 121.5(2) no
C5 C4 H4 119.3 no
C9 C4 H4 119.3 no
C3 C2 C1 126.1(2) no
C3 C2 H2 116.9 no
C1 C2 H2 116.9 no
O1 C1 C2 125.2(2) no
O1 C1 S1 116.45(18) no
C2 C1 S1 118.31(17) no
C7 C6 C5 120.1(2) no
C7 C6 H6 120.0 no
C5 C6 H6 120.0 no
C4 C5 C6 119.8(2) no
C4 C5 H5 120.1 no
C6 C5 H5 120.1 no

loop_
_geom_bond_atom_site_label_1
_geom_bond_atom_site_label_2
_geom_bond_site_symmetry_2
_geom_bond_distance
_geom_bond_publ_flag
S1 C8 . 1.738(2) no
S1 C1 . 1.762(2) no
C8 C7 . 1.383(3) no
C8 C9 . 1.393(3) no
C9 C4 . 1.398(3) no
C9 C3 . 1.433(3) no
C7 C6 . 1.360(3) no
C7 H7 . 0.930 no
C3 C2 . 1.320(3) no
C3 H3 . 0.930 no
C4 C5 . 1.355(4) no
C4 H4 . 0.930 no
C2 C1 . 1.428(3) no
C2 H2 . 0.930 no
C1 O1 . 1.213(3) no
C6 C5 . 1.395(4) no
C6 H6 . 0.930 no
C5 H5 . 0.930 no

loop_
_cod_related_entry_id
_cod_related_entry_database
_cod_related_entry_code
1 ChemSpider 9129055
